data_7024513
loop_
_publ_author_name
'Liu, Jianke'
'Jacob, Chacko'
'Sheridan, Kelly J.'
'Al-Mosule, Firas'
'Heaton, Brian T.'
'Iggo, Jonathan A.'
'Matthews, Mark'
'Pelletier, Jeremie'
'Whyman, Robin'
'Bickley, Jamie F.'
'Steiner, Alexander'

_publ_section_title
;
 The synthesis of, and characterization of the dynamic processes occurring
 in Pd(II) chelate complexes of 2-pyridyldiphenylphosphine.
;
_journal_issue 34
_journal_name_full 'Dalton transactions (Cambridge, England : 2003)'
_journal_page_first 7921
_journal_page_last 7935
_journal_paper_doi 10.1039/b918162h
_journal_volume 39
_journal_year 2010
_chemical_formula_sum 'C36 H32 Cl6 N2 P2 Pd'
_chemical_formula_weight 873.68
_chemical_name_systematic
;
?
;
_space_group_IT_number 61
_symmetry_cell_setting orthorhombic
_symmetry_space_group_name_Hall '-P 2ac 2ab'
_symmetry_space_group_name_H-M 'P b c a'
_atom_sites_solution_hydrogens geom
_atom_sites_solution_primary direct
_atom_sites_solution_secondary difmap
_audit_creation_method SHELXL-97
_cell_angle_alpha 90.00
_cell_angle_beta 90.00
_cell_angle_gamma 90.00
_cell_formula_units_Z 4
_cell_length_a 20.0004(10)
_cell_length_b 7.9187(4)
_cell_length_c 22.9503(12)
_cell_measurement_temperature 373(2)
_cell_volume 3634.8(3)
_computing_structure_refinement 'SHELXL-97 (Sheldrick, 1997)'
_computing_structure_solution 'SHELXS-97 (Sheldrick, 1990)'
_diffrn_ambient_temperature 373(2)
_diffrn_measured_fraction_theta_full 0.954
_diffrn_measured_fraction_theta_max 0.954
_diffrn_measurement_device_type 'Bruker Apex'
_diffrn_measurement_method /w
_diffrn_radiation_monochromator graphite
_diffrn_radiation_source 'fine-focus sealed tube'
_diffrn_radiation_type MoK\a
_diffrn_radiation_wavelength 0.71073
_diffrn_reflns_av_R_equivalents 0.0200
_diffrn_reflns_av_sigmaI/netI 0.0171
_diffrn_reflns_limit_h_max 25
_diffrn_reflns_limit_h_min -26
_diffrn_reflns_limit_k_max 9
_diffrn_reflns_limit_k_min -10
_diffrn_reflns_limit_l_max 29
_diffrn_reflns_limit_l_min -30
_diffrn_reflns_number 21122
_diffrn_reflns_theta_full 28.30
_diffrn_reflns_theta_max 28.30
_diffrn_reflns_theta_min 1.77
_exptl_absorpt_coefficient_mu 1.070
_exptl_absorpt_correction_type none
_exptl_crystal_colour Yellow
_exptl_crystal_density_diffrn 1.597
_exptl_crystal_density_method 'not measured'
_exptl_crystal_description Block
_exptl_crystal_F_000 1760
_exptl_crystal_size_max 0.3
_exptl_crystal_size_mid 0.3
_exptl_crystal_size_min 0.2
_refine_diff_density_max 0.443
_refine_diff_density_min -0.210
_refine_diff_density_rms 0.061
_refine_ls_extinction_method none
_refine_ls_goodness_of_fit_ref 1.048
_refine_ls_hydrogen_treatment constr
_refine_ls_matrix_type full
_refine_ls_number_parameters 215
_refine_ls_number_reflns 4310
_refine_ls_number_restraints 0
_refine_ls_restrained_S_all 1.048
_refine_ls_R_factor_all 0.0269
_refine_ls_R_factor_gt 0.0229
_refine_ls_shift/su_max 0.002
_refine_ls_shift/su_mean 0.000
_refine_ls_structure_factor_coef Fsqd
_refine_ls_weighting_details 'calc w=1/[\s^2^(Fo^2^)+(0.0278P)^2^+2.1992P] where P=(Fo^2^+2Fc^2^)/3'
_refine_ls_weighting_scheme calc
_refine_ls_wR_factor_gt 0.0560
_refine_ls_wR_factor_ref 0.0578
_reflns_number_gt 3857
_reflns_number_total 4310
_reflns_threshold_expression >2sigma(I)
_cod_data_source_file b918162h.txt
_cod_data_source_block 1
_cod_depositor_comments
;
The following automatic conversions were performed:

'_symmetry_cell_setting' value 'Orthorhombic' changed to
'orthorhombic' according to
/home/saulius/struct/CIF-dictionaries/cif_core.dic dictionary named
'cif_core.dic' version 2.4.2 from 2011-04-26.

Automatic conversion script
Id: cif_fix_values 1891 2012-01-12 08:04:46Z andrius 
;
_cod_original_sg_symbol_H-M Pbca
_cod_database_code 7024513

loop_
_symmetry_equiv_pos_as_xyz
'x, y, z'
'-x+1/2, -y, z+1/2'
'-x, y+1/2, -z+1/2'
'x+1/2, -y+1/2, -z'
'-x, -y, -z'
'x-1/2, y, -z-1/2'
'x, -y-1/2, z-1/2'
'-x-1/2, y-1/2, z'

loop_
_atom_site_label
_atom_site_type_symbol
_atom_site_fract_x
_atom_site_fract_y
_atom_site_fract_z
_atom_site_U_iso_or_equiv
_atom_site_adp_type
_atom_site_occupancy
_atom_site_symmetry_multiplicity
_atom_site_calc_flag
_atom_site_refinement_flags
_atom_site_disorder_assembly
_atom_site_disorder_group
C1 C 0.88581(8) 0.00218(18) 0.38914(7) 0.0162(3) Uani 1 1 d . . .
C2 C 0.85286(8) 0.0608(2) 0.33999(7) 0.0211(3) Uani 1 1 d . . .
H2 H 0.8556 0.1743 0.3298 0.025 Uiso 1 1 calc R . .
C3 C 0.81592(8) -0.0496(2) 0.30614(7) 0.0252(3) Uani 1 1 d . . .
H3 H 0.7941 -0.0103 0.2730 0.030 Uiso 1 1 calc R . .
C4 C 0.81134(8) -0.2183(2) 0.32129(7) 0.0261(4) Uani 1 1 d . . .
H4 H 0.7864 -0.2919 0.2984 0.031 Uiso 1 1 calc R . .
C5 C 0.84367(9) -0.2773(2) 0.37026(8) 0.0281(4) Uani 1 1 d . . .
H5 H 0.8402 -0.3906 0.3805 0.034 Uiso 1 1 calc R . .
C6 C 0.88137(8) -0.1679(2) 0.40428(7) 0.0225(3) Uani 1 1 d . . .
H6 H 0.9036 -0.2080 0.4371 0.027 Uiso 1 1 calc R . .
C7 C 0.88018(7) 0.29363(19) 0.46795(6) 0.0164(3) Uani 1 1 d . . .
C9 C 0.86981(10) 0.5140(2) 0.53665(8) 0.0281(4) Uani 1 1 d . . .
H9 H 0.8891 0.5884 0.5631 0.034 Uiso 1 1 calc R A 1
C10 C 0.80171(9) 0.5185(2) 0.52729(8) 0.0270(4) Uani 1 1 d . C .
H10 H 0.7752 0.5955 0.5474 0.032 Uiso 1 1 calc R . .
C11 C 0.77315(9) 0.4085(2) 0.48817(8) 0.0281(4) Uani 1 1 d . . .
H11 H 0.7271 0.4097 0.4823 0.034 Uiso 1 1 calc R C .
C12 C 0.81272(8) 0.2962(2) 0.45753(7) 0.0206(3) Uani 1 1 d . C .
H12 H 0.7938 0.2235 0.4303 0.025 Uiso 1 1 calc R . .
C13 C 0.97970(7) 0.2718(2) 0.37777(6) 0.0168(3) Uani 1 1 d . . .
C14 C 1.01560(8) 0.1911(2) 0.33397(7) 0.0228(3) Uani 1 1 d . C .
H14 H 1.0172 0.0738 0.3325 0.027 Uiso 1 1 calc R . .
C15 C 1.04889(9) 0.2862(2) 0.29256(7) 0.0269(4) Uani 1 1 d . . .
H15 H 1.0728 0.2330 0.2631 0.032 Uiso 1 1 calc R C .
C16 C 1.04644(9) 0.4605(2) 0.29516(8) 0.0295(4) Uani 1 1 d . C .
H16 H 1.0684 0.5253 0.2673 0.035 Uiso 1 1 calc R . .
C17 C 1.01104(10) 0.5374(3) 0.33940(10) 0.0342(4) Uani 1 1 d . . .
H17 H 1.0096 0.6547 0.3412 0.041 Uiso 1 1 calc R B 1
C18 C 0.17898(11) 0.7793(3) 0.34471(9) 0.0439(5) Uani 1 1 d . . .
H18A H 0.1728 0.8577 0.3767 0.053 Uiso 1 1 calc R . .
H18B H 0.1565 0.6747 0.3548 0.053 Uiso 1 1 calc R . .
C8 C 0.90939(8) 0.4008(2) 0.50727(7) 0.0259(4) Uani 0.500(17) 1 d P C 1
H8 H 0.9552 0.3970 0.5140 0.031 Uiso 0.500(17) 1 calc PR C 1
N1 N 0.97784(8) 0.4442(2) 0.38088(7) 0.0276(4) Uani 0.500(17) 1 d P C 1
C8' C 0.97784(8) 0.4442(2) 0.38088(7) 0.0276(4) Uani 0.500(17) 1 d P C 2
H8' H 0.9544 0.4977 0.4106 0.033 Uiso 0.500(17) 1 calc PR C 2
N1' N 0.90939(8) 0.4008(2) 0.50727(7) 0.0259(4) Uani 0.500(17) 1 d P C 2
Cl1 Cl 1.097110(18) 0.03864(5) 0.448226(16) 0.02089(8) Uani 1 1 d . C .
Cl2 Cl 0.26465(3) 0.73967(7) 0.33580(2) 0.04027(12) Uani 1 1 d . . .
Cl3 Cl 0.14203(3) 0.86386(6) 0.28143(2) 0.03722(11) Uani 1 1 d . . .
P1 P 0.936381(18) 0.14537(5) 0.432449(16) 0.01424(8) Uani 1 1 d . C .
Pd1 Pd 1.0000 0.0000 0.5000 0.01397(5) Uani 1 2 d S . .

loop_
_atom_site_aniso_label
_atom_site_aniso_U_11
_atom_site_aniso_U_22
_atom_site_aniso_U_33
_atom_site_aniso_U_23
_atom_site_aniso_U_13
_atom_site_aniso_U_12
C1 0.0142(7) 0.0178(7) 0.0167(7) -0.0018(5) 0.0012(6) -0.0009(5)
C2 0.0213(8) 0.0200(8) 0.0221(8) -0.0007(6) -0.0030(6) 0.0007(6)
C3 0.0209(8) 0.0311(9) 0.0236(8) -0.0056(7) -0.0035(6) 0.0026(7)
C4 0.0207(8) 0.0312(9) 0.0265(8) -0.0099(7) 0.0041(6) -0.0082(7)
C5 0.0374(10) 0.0207(8) 0.0263(8) -0.0022(7) 0.0059(7) -0.0097(7)
C6 0.0283(8) 0.0207(8) 0.0186(7) 0.0010(6) 0.0011(6) -0.0019(6)
C7 0.0185(7) 0.0142(7) 0.0164(7) 0.0030(5) 0.0008(5) 0.0005(6)
C9 0.0351(10) 0.0218(9) 0.0275(9) -0.0031(7) -0.0043(7) 0.0001(7)
C10 0.0328(9) 0.0237(9) 0.0244(8) 0.0001(7) 0.0061(7) 0.0088(7)
C11 0.0201(8) 0.0288(9) 0.0355(9) 0.0001(8) -0.0003(7) 0.0044(7)
C12 0.0198(7) 0.0199(8) 0.0221(7) -0.0005(6) -0.0036(6) 0.0007(6)
C13 0.0144(7) 0.0203(7) 0.0156(7) 0.0048(6) -0.0026(5) -0.0010(6)
C14 0.0246(8) 0.0242(8) 0.0196(7) 0.0017(6) 0.0018(6) -0.0020(7)
C15 0.0254(8) 0.0355(10) 0.0197(8) 0.0016(7) 0.0049(6) -0.0023(7)
C16 0.0257(9) 0.0343(10) 0.0284(9) 0.0115(8) 0.0013(7) -0.0065(7)
C17 0.0335(10) 0.0248(9) 0.0442(12) 0.0058(8) 0.0065(8) -0.0012(8)
C18 0.0400(11) 0.0636(15) 0.0281(10) -0.0002(10) 0.0080(8) 0.0042(10)
C8 0.0233(8) 0.0229(8) 0.0316(8) -0.0025(6) -0.0038(6) 0.0006(6)
N1 0.0262(8) 0.0257(8) 0.0307(9) 0.0022(7) 0.0051(7) 0.0004(7)
C8' 0.0262(8) 0.0257(8) 0.0307(9) 0.0022(7) 0.0051(7) 0.0004(7)
N1' 0.0233(8) 0.0229(8) 0.0316(8) -0.0025(6) -0.0038(6) 0.0006(6)
Cl1 0.01622(17) 0.02685(19) 0.01960(17) 0.00490(15) 0.00347(14) 0.00165(14)
Cl2 0.0421(3) 0.0453(3) 0.0333(2) -0.0027(2) 0.0084(2) 0.0099(2)
Cl3 0.0439(3) 0.0326(2) 0.0352(2) -0.00300(19) -0.0020(2) -0.0028(2)
P1 0.01359(17) 0.01525(18) 0.01388(17) 0.00135(14) -0.00046(13) 0.00022(14)
Pd1 0.01273(9) 0.01623(9) 0.01293(8) 0.00186(5) 0.00003(5) 0.00097(5)

loop_
_atom_type_symbol
_atom_type_description
_atom_type_scat_dispersion_real
_atom_type_scat_dispersion_imag
_atom_type_scat_source
C C 0.0033 0.0016 'International Tables Vol C Tables 4.2.6.8 and 6.1.1.4'
H H 0.0000 0.0000 'International Tables Vol C Tables 4.2.6.8 and 6.1.1.4'
Cl Cl 0.1484 0.1585 'International Tables Vol C Tables 4.2.6.8 and 6.1.1.4'
N N 0.0061 0.0033 'International Tables Vol C Tables 4.2.6.8 and 6.1.1.4'
P P 0.1023 0.0942 'International Tables Vol C Tables 4.2.6.8 and 6.1.1.4'
Pd Pd -0.9988 1.0072 'International Tables Vol C Tables 4.2.6.8 and 6.1.1.4'

loop_
_geom_angle_atom_site_label_1
_geom_angle_atom_site_label_2
_geom_angle_atom_site_label_3
_geom_angle
_geom_angle_site_symmetry_1
_geom_angle_site_symmetry_3
C2 C1 C6 119.75(15) . .
C2 C1 P1 120.07(12) . .
C6 C1 P1 120.16(12) . .
C3 C2 C1 119.92(16) . .
C4 C3 C2 120.31(16) . .
C5 C4 C3 120.10(16) . .
C4 C5 C6 120.09(16) . .
C5 C6 C1 119.82(15) . .
C8 C7 C12 121.71(15) . .
C8 C7 P1 115.58(12) . .
C12 C7 P1 122.68(12) . .
C8 C9 C10 120.64(16) . .
C11 C10 C9 119.72(16) . .
C10 C11 C12 120.11(16) . .
C7 C12 C11 118.96(15) . .
N1 C13 C14 120.71(15) . .
N1 C13 P1 119.94(12) . .
C14 C13 P1 119.33(12) . .
C15 C14 C13 119.66(16) . .
C16 C15 C14 119.78(16) . .
C17 C16 C15 119.37(17) . .
N1 C17 C16 121.37(18) . .
Cl2 C18 Cl3 112.44(11) . .
C7 C8 C9 118.83(15) . .
C13 N1 C17 119.10(16) . .
C1 P1 C7 107.71(7) . .
C1 P1 C13 103.35(7) . .
C7 P1 C13 104.32(7) . .
C1 P1 Pd1 111.27(5) . .
C7 P1 Pd1 111.17(5) . .
C13 P1 Pd1 118.23(5) . .
Cl1 Pd1 Cl1 180.0 . 5_756
Cl1 Pd1 P1 92.988(13) . .
Cl1 Pd1 P1 87.012(13) 5_756 .
Cl1 Pd1 P1 87.012(13) . 5_756
Cl1 Pd1 P1 92.988(13) 5_756 5_756
P1 Pd1 P1 180.000(13) . 5_756

loop_
_geom_bond_atom_site_label_1
_geom_bond_atom_site_label_2
_geom_bond_distance
_geom_bond_site_symmetry_2
C1 C2 1.387(2) .
C1 C6 1.394(2) .
C1 P1 1.8157(15) .
C2 C3 1.383(2) .
C3 C4 1.383(3) .
C4 C5 1.378(3) .
C5 C6 1.389(2) .
C7 C8 1.370(2) .
C7 C12 1.370(2) .
C7 P1 1.8181(15) .
C9 C8 1.373(2) .
C9 C10 1.379(3) .
C10 C11 1.375(3) .
C11 C12 1.383(2) .
C13 N1 1.367(2) .
C13 C14 1.391(2) .
C13 P1 1.8244(15) .
C14 C15 1.383(2) .
C15 C16 1.383(3) .
C16 C17 1.379(3) .
C17 N1 1.375(3) .
C18 Cl2 1.754(2) .
C18 Cl3 1.762(2) .
Cl1 Pd1 2.2973(4) .
P1 Pd1 2.3125(4) .
Pd1 Cl1 2.2973(4) 5_756
Pd1 P1 2.3125(4) 5_756

loop_
_geom_torsion_atom_site_label_1
_geom_torsion_atom_site_label_2
_geom_torsion_atom_site_label_3
_geom_torsion_atom_site_label_4
_geom_torsion
_geom_torsion_site_symmetry_4
C6 C1 C2 C3 -0.2(2) .
P1 C1 C2 C3 178.15(12) .
C1 C2 C3 C4 0.4(2) .
C2 C3 C4 C5 -0.1(3) .
C3 C4 C5 C6 -0.5(3) .
C4 C5 C6 C1 0.7(3) .
C2 C1 C6 C5 -0.4(2) .
P1 C1 C6 C5 -178.71(13) .
C8 C9 C10 C11 0.0(3) .
C9 C10 C11 C12 -1.2(3) .
C8 C7 C12 C11 -0.9(2) .
P1 C7 C12 C11 177.38(13) .
C10 C11 C12 C7 1.7(3) .
N1 C13 C14 C15 -1.0(2) .
P1 C13 C14 C15 -179.63(13) .
C13 C14 C15 C16 0.2(3) .
C14 C15 C16 C17 0.4(3) .
C15 C16 C17 N1 -0.3(3) .
C12 C7 C8 C9 -0.3(2) .
P1 C7 C8 C9 -178.70(13) .
C10 C9 C8 C7 0.8(3) .
C14 C13 N1 C17 1.1(3) .
P1 C13 N1 C17 179.72(14) .
C16 C17 N1 C13 -0.5(3) .
C2 C1 P1 C7 68.81(14) .
C6 C1 P1 C7 -112.87(13) .
C2 C1 P1 C13 -41.22(14) .
C6 C1 P1 C13 137.10(13) .
C2 C1 P1 Pd1 -169.11(11) .
C6 C1 P1 Pd1 9.21(14) .
C8 C7 P1 C1 173.61(12) .
C12 C7 P1 C1 -4.74(15) .
C8 C7 P1 C13 -77.02(13) .
C12 C7 P1 C13 104.63(14) .
C8 C7 P1 Pd1 51.48(13) .
C12 C7 P1 Pd1 -126.88(12) .
N1 C13 P1 C1 128.21(14) .
C14 C13 P1 C1 -53.19(14) .
N1 C13 P1 C7 15.68(15) .
C14 C13 P1 C7 -165.72(12) .
N1 C13 P1 Pd1 -108.39(13) .
C14 C13 P1 Pd1 70.21(13) .
C1 P1 Pd1 Cl1 105.72(5) .
C7 P1 Pd1 Cl1 -134.23(5) .
C13 P1 Pd1 Cl1 -13.63(6) .
C1 P1 Pd1 Cl1 -74.28(5) 5_756
C7 P1 Pd1 Cl1 45.77(5) 5_756
C13 P1 Pd1 Cl1 166.37(6) 5_756
C1 P1 Pd1 P1 177(8) 5_756
C7 P1 Pd1 P1 -63(8) 5_756
C13 P1 Pd1 P1 57(8) 5_756
